data_1560516
loop_
_publ_author_name
'Beheshti, Azizolla'
'Nozarian, Kimia'
'Babadi, Susan Soleymani'
'Noorizadeh, Siamak'
'Motamedi, Hossein'
'Mayer, Peter'
'Bruno, Giuseppe'
'Rudbari, Hadi Amiri'

_publ_section_title
;
 Structural variability in Cu(I) and Ag(I) coordination polymers with a
 flexible dithione ligand: Synthesis, crystal structure, microbiological
 and theoretical studies
;
_journal_name_full 'Journal of Solid State Chemistry'
_journal_page_first 70
_journal_page_last 79
_journal_paper_doi 10.1016/j.jssc.2016.12.013
_journal_volume 249
_journal_year 2017
_chemical_formula_sum 'C13 H18 Cu N5 S3'
_chemical_formula_weight 404.04
_space_group_IT_number 14
_space_group_name_Hall '-P 2yn'
_space_group_name_H-M_alt 'P 1 21/n 1'
_symmetry_cell_setting monoclinic
_symmetry_space_group_name_Hall '-P 2yn'
_symmetry_space_group_name_H-M 'P 1 21/n 1'
_atom_sites_solution_hydrogens geom
_atom_sites_solution_primary direct
_atom_sites_solution_secondary difmap
_cell_angle_alpha 90.00
_cell_angle_beta 95.180(2)
_cell_angle_gamma 90.00
_cell_formula_units_Z 4
_cell_length_a 7.8090(3)
_cell_length_b 12.3530(5)
_cell_length_c 18.4970(8)
_cell_measurement_reflns_used 5419
_cell_measurement_temperature 298(2)
_cell_measurement_theta_max 30.56
_cell_measurement_theta_min 2.21
_cell_volume 1777.02(13)
_computing_cell_refinement 'SAINT (Bruker, 2007)'
_computing_data_collection 'APEX2 (Bruker, 2007)'
_computing_data_reduction 'SAINT (Bruker, 2007)'
_computing_molecular_graphics 'XPW (Siemens, 1996)'
_computing_publication_material 'SHELXTL (Sheldrick, 2008)'
_computing_structure_refinement 'SHELXL97 (Sheldrick, 2008)'
_computing_structure_solution 'SHELXS97 (Sheldrick, 2008)'
_diffrn_ambient_temperature 298(2)
_diffrn_measured_fraction_theta_full 0.966
_diffrn_measured_fraction_theta_max 0.966
_diffrn_measurement_device_type 'Bruker APEX-II CCD'
_diffrn_measurement_method '\f and \w scans'
_diffrn_radiation_monochromator graphite
_diffrn_radiation_source 'fine-focus sealed tube'
_diffrn_radiation_type MoK\a
_diffrn_radiation_wavelength 0.71073
_diffrn_reflns_av_R_equivalents 0.0209
_diffrn_reflns_av_sigmaI/netI 0.0218
_diffrn_reflns_limit_h_max 9
_diffrn_reflns_limit_h_min -9
_diffrn_reflns_limit_k_max 14
_diffrn_reflns_limit_k_min -14
_diffrn_reflns_limit_l_max 21
_diffrn_reflns_limit_l_min -18
_diffrn_reflns_number 10324
_diffrn_reflns_theta_full 25.00
_diffrn_reflns_theta_max 25.00
_diffrn_reflns_theta_min 2.21
_exptl_absorpt_coefficient_mu 1.583
_exptl_absorpt_correction_T_max 0.7371
_exptl_absorpt_correction_T_min 0.6197
_exptl_absorpt_correction_type multi-scan
_exptl_absorpt_process_details 'SADABS; Bruker, 2008'
_exptl_crystal_density_diffrn 1.510
_exptl_crystal_density_method 'not measured'
_exptl_crystal_description irregular
_exptl_crystal_F_000 832
_exptl_crystal_size_max 0.32
_exptl_crystal_size_mid 0.29
_exptl_crystal_size_min 0.20
_refine_diff_density_max 0.297
_refine_diff_density_min -0.200
_refine_diff_density_rms 0.040
_refine_ls_extinction_method none
_refine_ls_goodness_of_fit_ref 1.033
_refine_ls_hydrogen_treatment constr
_refine_ls_matrix_type full
_refine_ls_number_parameters 201
_refine_ls_number_reflns 3029
_refine_ls_number_restraints 0
_refine_ls_restrained_S_all 1.033
_refine_ls_R_factor_all 0.0286
_refine_ls_R_factor_gt 0.0247
_refine_ls_shift/su_max 0.001
_refine_ls_shift/su_mean 0.000
_refine_ls_structure_factor_coef Fsqd
_refine_ls_weighting_details 'calc w=1/[\s^2^(Fo^2^)+(0.0370P)^2^+0.4701P] where P=(Fo^2^+2Fc^2^)/3'
_refine_ls_weighting_scheme calc
_refine_ls_wR_factor_gt 0.0661
_refine_ls_wR_factor_ref 0.0685
_reflns_number_gt 2735
_reflns_number_total 3029
_reflns_threshold_expression >2\s(I)
_cod_data_source_file JSSC-2017-249-70.cif
_cod_data_source_block ab57_p21
_cod_depositor_comments
;
The following automatic conversions were performed:

data item '_symmetry_cell_setting' value 'Monoclinic' was changed to
'monoclinic' in accordance with the built-in table derived from the
CIF Core dictionary named 'cif_core.dic' version 2.4.5 last updated
on 2014-11-21.

Automatic conversion script
Id: cif_fix_values 8369 2020-08-20 11:38:08Z andrius 
;
_cod_original_sg_symbol_Hall '-P 2yn '
_cod_original_sg_symbol_H-M 'P2(1)/n  '
_cod_database_code 1560516

loop_
_symmetry_equiv_pos_as_xyz
'x, y, z'
'-x+1/2, y+1/2, -z+1/2'
'-x, -y, -z'
'x-1/2, -y-1/2, z-1/2'

loop_
_atom_site_label
_atom_site_type_symbol
_atom_site_fract_x
_atom_site_fract_y
_atom_site_fract_z
_atom_site_U_iso_or_equiv
_atom_site_adp_type
_atom_site_occupancy
_atom_site_symmetry_multiplicity
_atom_site_calc_flag
_atom_site_refinement_flags
_atom_site_disorder_assembly
_atom_site_disorder_group
Cu1 Cu 0.09872(3) 0.055239(18) 0.859231(12) 0.04293(10) Uani 1 1 d . . .
S1 S -0.09059(7) -0.02446(4) 0.77863(3) 0.04923(15) Uani 1 1 d . . .
S2 S 0.30545(8) -0.03192(5) 0.92933(3) 0.05839(17) Uani 1 1 d . . .
S3 S 0.11915(9) 0.41911(4) 0.93089(3) 0.06155(18) Uani 1 1 d . . .
N3 N -0.0501(2) -0.24402(13) 0.76927(8) 0.0399(4) Uani 1 1 d . . .
N2 N -0.13695(19) -0.19328(13) 0.87153(7) 0.0383(4) Uani 1 1 d . . .
N4 N 0.3917(2) -0.18265(12) 0.83071(7) 0.0383(3) Uani 1 1 d . . .
C1 C 0.1115(2) 0.29504(15) 0.90126(9) 0.0357(4) Uani 1 1 d . . .
N5 N 0.3197(2) -0.25244(13) 0.93040(8) 0.0410(4) Uani 1 1 d . . .
C8 C 0.3355(2) -0.15751(14) 0.89550(8) 0.0338(4) Uani 1 1 d . . .
N1 N 0.1032(2) 0.20728(13) 0.88012(9) 0.0453(4) Uani 1 1 d . . .
C13 C 0.4154(3) -0.25551(19) 1.06204(10) 0.0505(5) Uani 1 1 d . . .
H13A H 0.4932 -0.3156 1.0567 0.061 Uiso 1 1 calc R . .
H13B H 0.4781 -0.1889 1.0556 0.061 Uiso 1 1 calc R . .
C2 C -0.0912(2) -0.15570(14) 0.80754(9) 0.0333(4) Uani 1 1 d . . .
C6 C 0.0046(3) -0.24236(19) 0.69562(10) 0.0500(5) Uani 1 1 d . . .
H6A H 0.0759 -0.3052 0.6889 0.060 Uiso 1 1 calc R . .
H6B H 0.0739 -0.1783 0.6898 0.060 Uiso 1 1 calc R . .
C5 C -0.1919(3) -0.12549(19) 0.93034(10) 0.0549(6) Uani 1 1 d . . .
H5A H -0.0933 -0.0911 0.9553 0.082 Uiso 1 1 calc R . .
H5B H -0.2477 -0.1698 0.9638 0.082 Uiso 1 1 calc R . .
H5C H -0.2705 -0.0712 0.9104 0.082 Uiso 1 1 calc R . .
C12 C 0.2646(3) -0.2631(2) 1.00381(10) 0.0575(6) Uani 1 1 d . . .
H12A H 0.2075 -0.3323 1.0080 0.069 Uiso 1 1 calc R . .
H12B H 0.1823 -0.2065 1.0117 0.069 Uiso 1 1 calc R . .
C10 C 0.3678(3) -0.33590(17) 0.88681(13) 0.0575(6) Uani 1 1 d . . .
H10 H 0.3690 -0.4092 0.8983 0.069 Uiso 1 1 calc R . .
C4 C -0.1242(3) -0.30400(17) 0.87371(11) 0.0513(5) Uani 1 1 d . . .
H4 H -0.1477 -0.3486 0.9121 0.062 Uiso 1 1 calc R . .
C7 C -0.1459(3) -0.2424(2) 0.63767(10) 0.0530(6) Uani 1 1 d . . .
H7A H -0.2151 -0.1781 0.6430 0.064 Uiso 1 1 calc R . .
H7B H -0.2175 -0.3052 0.6441 0.064 Uiso 1 1 calc R . .
C9 C 0.4119(3) -0.29219(18) 0.82549(12) 0.0541(5) Uani 1 1 d . . .
H9 H 0.4496 -0.3294 0.7862 0.065 Uiso 1 1 calc R . .
C11 C 0.4307(3) -0.1038(2) 0.77602(10) 0.0609(6) Uani 1 1 d . . .
H11A H 0.3259 -0.0712 0.7553 0.091 Uiso 1 1 calc R . .
H11B H 0.4871 -0.1393 0.7386 0.091 Uiso 1 1 calc R . .
H11C H 0.5048 -0.0488 0.7981 0.091 Uiso 1 1 calc R . .
C3 C -0.0718(3) -0.33553(16) 0.81057(12) 0.0539(5) Uani 1 1 d . . .
H3 H -0.0531 -0.4066 0.7966 0.065 Uiso 1 1 calc R . .

loop_
_atom_site_aniso_label
_atom_site_aniso_U_11
_atom_site_aniso_U_22
_atom_site_aniso_U_33
_atom_site_aniso_U_23
_atom_site_aniso_U_13
_atom_site_aniso_U_12
Cu1 0.05458(18) 0.03121(15) 0.04351(16) -0.00243(9) 0.00720(11) -0.00129(10)
S1 0.0629(3) 0.0378(3) 0.0444(3) 0.0055(2) -0.0093(2) -0.0030(2)
S2 0.0754(4) 0.0471(3) 0.0483(3) -0.0194(2) -0.0187(3) 0.0166(3)
S3 0.0919(5) 0.0328(3) 0.0627(3) -0.0099(2) 0.0220(3) -0.0087(3)
N3 0.0404(9) 0.0426(9) 0.0369(8) -0.0122(7) 0.0041(7) -0.0014(7)
N2 0.0414(9) 0.0433(9) 0.0303(7) -0.0032(6) 0.0048(6) -0.0017(7)
N4 0.0435(9) 0.0440(9) 0.0279(7) -0.0038(6) 0.0057(6) -0.0048(7)
C1 0.0388(10) 0.0343(10) 0.0352(9) 0.0032(7) 0.0097(7) -0.0025(8)
N5 0.0401(9) 0.0448(9) 0.0382(8) 0.0081(7) 0.0045(7) -0.0022(7)
C8 0.0347(10) 0.0402(10) 0.0257(8) -0.0015(7) -0.0021(7) 0.0009(7)
N1 0.0494(10) 0.0347(9) 0.0522(9) -0.0009(7) 0.0057(7) 0.0005(7)
C13 0.0405(12) 0.0702(15) 0.0409(11) 0.0174(10) 0.0047(9) 0.0031(10)
C2 0.0317(9) 0.0377(10) 0.0297(8) -0.0051(7) -0.0014(7) -0.0029(7)
C6 0.0411(12) 0.0704(14) 0.0395(10) -0.0189(9) 0.0085(8) -0.0021(10)
C5 0.0593(14) 0.0746(16) 0.0318(10) -0.0101(9) 0.0100(9) 0.0065(11)
C12 0.0433(12) 0.0890(17) 0.0410(11) 0.0231(11) 0.0085(9) -0.0047(11)
C10 0.0640(15) 0.0334(11) 0.0742(15) -0.0021(10) 0.0009(12) -0.0008(10)
C4 0.0579(13) 0.0430(12) 0.0528(12) 0.0079(9) 0.0038(10) -0.0083(10)
C7 0.0415(12) 0.0766(16) 0.0414(11) -0.0214(10) 0.0070(9) -0.0064(10)
C9 0.0594(14) 0.0506(13) 0.0532(12) -0.0179(10) 0.0100(10) 0.0027(10)
C11 0.0656(15) 0.0830(17) 0.0343(10) 0.0116(10) 0.0061(10) -0.0198(12)
C3 0.0661(14) 0.0330(11) 0.0622(13) -0.0059(9) 0.0037(11) -0.0037(9)

loop_
_atom_type_symbol
_atom_type_description
_atom_type_scat_dispersion_real
_atom_type_scat_dispersion_imag
_atom_type_scat_source
C C 0.0033 0.0016 'International Tables Vol C Tables 4.2.6.8 and 6.1.1.4'
H H 0.0000 0.0000 'International Tables Vol C Tables 4.2.6.8 and 6.1.1.4'
N N 0.0061 0.0033 'International Tables Vol C Tables 4.2.6.8 and 6.1.1.4'
Cu Cu 0.3201 1.2651 'International Tables Vol C Tables 4.2.6.8 and 6.1.1.4'
S S 0.1246 0.1234 'International Tables Vol C Tables 4.2.6.8 and 6.1.1.4'

loop_
_geom_angle_atom_site_label_1
_geom_angle_atom_site_label_2
_geom_angle_atom_site_label_3
_geom_angle
_geom_angle_site_symmetry_1
_geom_angle_site_symmetry_3
N1 Cu1 S1 124.46(5) . .
N1 Cu1 S2 110.69(5) . .
S1 Cu1 S2 124.83(2) . .
C2 S1 Cu1 103.29(6) . .
C8 S2 Cu1 109.92(6) . .
C2 N3 C3 108.85(15) . .
C2 N3 C6 125.28(17) . .
C3 N3 C6 125.87(17) . .
C2 N2 C4 110.16(15) . .
C2 N2 C5 124.91(17) . .
C4 N2 C5 124.93(17) . .
C8 N4 C9 109.84(16) . .
C8 N4 C11 124.62(17) . .
C9 N4 C11 125.50(17) . .
N1 C1 S3 178.89(18) . .
C8 N5 C10 109.13(16) . .
C8 N5 C12 124.62(17) . .
C10 N5 C12 126.22(18) . .
N4 C8 N5 106.03(15) . .
N4 C8 S2 127.22(14) . .
N5 C8 S2 126.60(13) . .
C1 N1 Cu1 171.69(17) . .
C7 C13 C12 111.23(17) 4_656 .
C7 C13 H13A 109.4 4_656 .
C12 C13 H13A 109.4 . .
C7 C13 H13B 109.4 4_656 .
C12 C13 H13B 109.4 . .
H13A C13 H13B 108.0 . .
N2 C2 N3 105.97(15) . .
N2 C2 S1 127.59(13) . .
N3 C2 S1 126.41(13) . .
N3 C6 C7 112.64(16) . .
N3 C6 H6A 109.1 . .
C7 C6 H6A 109.1 . .
N3 C6 H6B 109.1 . .
C7 C6 H6B 109.1 . .
H6A C6 H6B 107.8 . .
N2 C5 H5A 109.5 . .
N2 C5 H5B 109.5 . .
H5A C5 H5B 109.5 . .
N2 C5 H5C 109.5 . .
H5A C5 H5C 109.5 . .
H5B C5 H5C 109.5 . .
N5 C12 C13 112.08(17) . .
N5 C12 H12A 109.2 . .
C13 C12 H12A 109.2 . .
N5 C12 H12B 109.2 . .
C13 C12 H12B 109.2 . .
H12A C12 H12B 107.9 . .
C9 C10 N5 107.45(19) . .
C9 C10 H10 126.3 . .
N5 C10 H10 126.3 . .
C3 C4 N2 107.06(18) . .
C3 C4 H4 126.5 . .
N2 C4 H4 126.5 . .
C6 C7 C13 111.26(17) . 4
C6 C7 H7A 109.4 . .
C13 C7 H7A 109.4 4 .
C6 C7 H7B 109.4 . .
C13 C7 H7B 109.4 4 .
H7A C7 H7B 108.0 . .
C10 C9 N4 107.54(18) . .
C10 C9 H9 126.2 . .
N4 C9 H9 126.2 . .
N4 C11 H11A 109.5 . .
N4 C11 H11B 109.5 . .
H11A C11 H11B 109.5 . .
N4 C11 H11C 109.5 . .
H11A C11 H11C 109.5 . .
H11B C11 H11C 109.5 . .
C4 C3 N3 107.96(18) . .
C4 C3 H3 126.0 . .
N3 C3 H3 126.0 . .

loop_
_geom_bond_atom_site_label_1
_geom_bond_atom_site_label_2
_geom_bond_distance
_geom_bond_site_symmetry_2
Cu1 N1 1.9172(17) .
Cu1 S1 2.2315(5) .
Cu1 S2 2.2513(6) .
S1 C2 1.7072(18) .
S2 C8 1.6971(18) .
S3 C1 1.6269(19) .
N3 C2 1.355(2) .
N3 C3 1.383(3) .
N3 C6 1.464(2) .
N2 C2 1.349(2) .
N2 C4 1.372(3) .
N2 C5 1.467(2) .
N4 C8 1.349(2) .
N4 C9 1.367(3) .
N4 C11 1.456(2) .
C1 N1 1.152(2) .
N5 C8 1.350(2) .
N5 C10 1.381(3) .
N5 C12 1.467(2) .
C13 C7 1.519(3) 4_656
C13 C12 1.525(3) .
C13 H13A 0.9700 .
C13 H13B 0.9700 .
C6 C7 1.517(3) .
C6 H6A 0.9700 .
C6 H6B 0.9700 .
C5 H5A 0.9600 .
C5 H5B 0.9600 .
C5 H5C 0.9600 .
C12 H12A 0.9700 .
C12 H12B 0.9700 .
C10 C9 1.329(3) .
C10 H10 0.9300 .
C4 C3 1.330(3) .
C4 H4 0.9300 .
C7 C13 1.519(3) 4
C7 H7A 0.9700 .
C7 H7B 0.9700 .
C9 H9 0.9300 .
C11 H11A 0.9600 .
C11 H11B 0.9600 .
C11 H11C 0.9600 .
C3 H3 0.9300 .

loop_
_geom_torsion_atom_site_label_1
_geom_torsion_atom_site_label_2
_geom_torsion_atom_site_label_3
_geom_torsion_atom_site_label_4
_geom_torsion
_geom_torsion_site_symmetry_1
_geom_torsion_site_symmetry_2
_geom_torsion_site_symmetry_3
_geom_torsion_site_symmetry_4
N1 Cu1 S1 C2 -156.79(9) . . . .
S2 Cu1 S1 C2 21.39(7) . . . .
N1 Cu1 S2 C8 -164.83(9) . . . .
S1 Cu1 S2 C8 16.78(8) . . . .
C9 N4 C8 N5 -0.4(2) . . . .
C11 N4 C8 N5 -178.33(17) . . . .
C9 N4 C8 S2 175.26(15) . . . .
C11 N4 C8 S2 -2.6(3) . . . .
C10 N5 C8 N4 0.5(2) . . . .
C12 N5 C8 N4 178.86(17) . . . .
C10 N5 C8 S2 -175.28(15) . . . .
C12 N5 C8 S2 3.1(3) . . . .
Cu1 S2 C8 N4 63.52(17) . . . .
Cu1 S2 C8 N5 -121.64(14) . . . .
C4 N2 C2 N3 0.3(2) . . . .
C5 N2 C2 N3 -179.93(17) . . . .
C4 N2 C2 S1 178.43(14) . . . .
C5 N2 C2 S1 -1.8(3) . . . .
C3 N3 C2 N2 0.1(2) . . . .
C6 N3 C2 N2 178.93(16) . . . .
C3 N3 C2 S1 -178.05(14) . . . .
C6 N3 C2 S1 0.7(3) . . . .
Cu1 S1 C2 N2 61.97(16) . . . .
Cu1 S1 C2 N3 -120.23(15) . . . .
C2 N3 C6 C7 -85.6(2) . . . .
C3 N3 C6 C7 93.0(2) . . . .
C8 N5 C12 C13 -87.9(2) . . . .
C10 N5 C12 C13 90.2(3) . . . .
C7 C13 C12 N5 175.4(2) 4_656 . . .
C8 N5 C10 C9 -0.3(2) . . . .
C12 N5 C10 C9 -178.68(19) . . . .
C2 N2 C4 C3 -0.6(2) . . . .
C5 N2 C4 C3 179.62(19) . . . .
N3 C6 C7 C13 -178.1(2) . . . 4
N5 C10 C9 N4 0.0(3) . . . .
C8 N4 C9 C10 0.3(2) . . . .
C11 N4 C9 C10 178.13(19) . . . .
N2 C4 C3 N3 0.6(2) . . . .
C2 N3 C3 C4 -0.5(2) . . . .
C6 N3 C3 C4 -179.29(18) . . . .
